data_4080393
loop_
_publ_author_name
'Fern\'andez-Gallardo, Jacob'
'Bajo, \'Angel'
'Fandos, Rosa'
'Otero, Antonio'
'Rodr\?\'iguez, Ana'
'Ruiz, Mar\'ia Jos\'e'

_publ_section_title
;
 Insertion Reactions in Ta--H and Ta--Me Bonds in Complexes Containing
 Tridentate \k3O,S,O-Type Ligands
;
_journal_issue 6
_journal_name_full Organometallics
_journal_page_first 1752
_journal_paper_doi 10.1021/om3011728
_journal_volume 32
_journal_year 2013
_chemical_formula_moiety 'C16 H23 F6 O8 S3 Ta'
_chemical_formula_sum 'C16 H23 F6 O8 S3 Ta'
_chemical_formula_weight 734.47
_chemical_name_systematic
;
 ?
;
_space_group_IT_number 2
_symmetry_cell_setting triclinic
_symmetry_space_group_name_Hall '-P 1'
_symmetry_space_group_name_H-M 'P -1'
_atom_sites_solution_hydrogens geom
_atom_sites_solution_primary direct
_atom_sites_solution_secondary difmap
_audit_creation_method SHELXL-97
_cell_angle_alpha 84.953(5)
_cell_angle_beta 82.566(4)
_cell_angle_gamma 73.729(4)
_cell_formula_units_Z 2
_cell_length_a 8.8889(18)
_cell_length_b 9.8859(19)
_cell_length_c 14.654(3)
_cell_measurement_temperature 230(2)
_cell_volume 1223.9(4)
_computing_structure_refinement 'SHELXL-97 (Sheldrick, 1997)'
_diffrn_ambient_temperature 230(2)
_diffrn_measured_fraction_theta_full 0.979
_diffrn_measured_fraction_theta_max 0.979
_diffrn_measurement_device_type 'CCD area detector'
_diffrn_measurement_method 'omega and phi scans'
_diffrn_radiation_monochromator graphite
_diffrn_radiation_source 'fine-focus sealed tube'
_diffrn_radiation_type MoK\a
_diffrn_radiation_wavelength 0.71073
_diffrn_reflns_av_R_equivalents 0.0782
_diffrn_reflns_av_sigmaI/netI 0.1418
_diffrn_reflns_limit_h_max 10
_diffrn_reflns_limit_h_min -10
_diffrn_reflns_limit_k_max 9
_diffrn_reflns_limit_k_min -11
_diffrn_reflns_limit_l_max 17
_diffrn_reflns_limit_l_min -17
_diffrn_reflns_number 7241
_diffrn_reflns_theta_full 25.00
_diffrn_reflns_theta_max 25.00
_diffrn_reflns_theta_min 2.40
_exptl_absorpt_coefficient_mu 4.831
_exptl_absorpt_correction_T_max 0.4605
_exptl_absorpt_correction_T_min 0.2611
_exptl_absorpt_correction_type multi-scan
_exptl_absorpt_process_details SADABS
_exptl_crystal_density_diffrn 1.993
_exptl_crystal_density_method 'not measured'
_exptl_crystal_F_000 716
_exptl_crystal_size_max 0.38
_exptl_crystal_size_mid 0.24
_exptl_crystal_size_min 0.19
_refine_diff_density_max 1.021
_refine_diff_density_min -1.301
_refine_diff_density_rms 0.191
_refine_ls_extinction_method none
_refine_ls_goodness_of_fit_ref 0.956
_refine_ls_hydrogen_treatment constr
_refine_ls_matrix_type full
_refine_ls_number_parameters 376
_refine_ls_number_reflns 4227
_refine_ls_number_restraints 270
_refine_ls_restrained_S_all 0.930
_refine_ls_R_factor_all 0.1213
_refine_ls_R_factor_gt 0.0686
_refine_ls_shift/su_max 0.032
_refine_ls_shift/su_mean 0.002
_refine_ls_structure_factor_coef Fsqd
_refine_ls_weighting_details 'calc w=1/[\s^2^(Fo^2^)+(0.0675P)^2^+0.0000P] where P=(Fo^2^+2Fc^2^)/3'
_refine_ls_weighting_scheme calc
_refine_ls_wR_factor_gt 0.1305
_refine_ls_wR_factor_ref 0.1568
_reflns_number_gt 2497
_reflns_number_total 4227
_reflns_threshold_expression >2sigma(I)
_cod_data_source_file om3011728_si_002.cif
_cod_data_source_block 4
_cod_original_cell_volume 1224.0(4)
_cod_original_sg_symbol_H-M P-1
_cod_database_code 4080393

loop_
_symmetry_equiv_pos_as_xyz
'x, y, z'
'-x, -y, -z'

loop_
_atom_site_label
_atom_site_type_symbol
_atom_site_fract_x
_atom_site_fract_y
_atom_site_fract_z
_atom_site_U_iso_or_equiv
_atom_site_adp_type
_atom_site_occupancy
_atom_site_symmetry_multiplicity
_atom_site_calc_flag
_atom_site_refinement_flags
_atom_site_disorder_assembly
_atom_site_disorder_group
Ta1 Ta 0.04377(6) 0.21130(7) 0.23089(4) 0.0444(2) Uani 1 1 d U . .
S1 S -0.0396(4) 0.0524(4) 0.3763(2) 0.0519(9) Uani 1 1 d U . .
S2 S 0.2682(5) -0.1286(5) 0.2068(4) 0.0742(13) Uani 1 1 d U . .
S3 S 0.3000(4) 0.1888(4) 0.3953(3) 0.0523(10) Uani 1 1 d U A .
O1 O -0.0780(10) 0.1069(12) 0.1834(7) 0.065(3) Uani 1 1 d U . .
O2 O -0.1293(8) 0.3419(9) 0.2979(6) 0.045(2) Uani 1 1 d U . .
C1 C -0.1961(19) 0.051(2) 0.2286(10) 0.078(6) Uani 1 1 d U . .
H1A H -0.2069 -0.0223 0.1919 0.094 Uiso 1 1 calc R . .
H1B H -0.2948 0.1246 0.2311 0.094 Uiso 1 1 calc R . .
C2 C -0.1727(15) -0.0090(17) 0.3217(10) 0.059(4) Uani 1 1 d U . .
H2A H -0.1343 -0.1108 0.3196 0.070 Uiso 1 1 calc R . .
H2B H -0.2740 0.0123 0.3590 0.070 Uiso 1 1 calc R . .
C3 C -0.1670(19) 0.2007(19) 0.4371(10) 0.075(5) Uani 1 1 d U . .
H3A H -0.2521 0.1711 0.4740 0.090 Uiso 1 1 calc R . .
H3B H -0.1074 0.2305 0.4787 0.090 Uiso 1 1 calc R . .
C4 C -0.2337(18) 0.320(2) 0.3751(11) 0.083(6) Uani 1 1 d U . .
H4A H -0.3265 0.3055 0.3537 0.100 Uiso 1 1 calc R . .
H4B H -0.2675 0.4050 0.4095 0.100 Uiso 1 1 calc R . .
C5 C 0.023(2) 0.4487(18) 0.1521(11) 0.067(5) Uani 1 1 d U . .
C6 C 0.1871(16) 0.3859(18) 0.1534(10) 0.058(4) Uani 1 1 d U . .
C7 C 0.2339(18) 0.270(2) 0.1025(11) 0.068(5) Uani 1 1 d U . .
C8 C 0.103(2) 0.2541(18) 0.0648(10) 0.065(4) Uani 1 1 d U . .
C9 C -0.0284(17) 0.361(2) 0.0979(11) 0.069(5) Uani 1 1 d U . .
C10 C -0.064(2) 0.581(2) 0.1992(16) 0.128(9) Uani 1 1 d U . .
H10A H -0.1740 0.6043 0.1901 0.193 Uiso 1 1 calc R . .
H10B H -0.0215 0.6571 0.1737 0.193 Uiso 1 1 calc R . .
H10C H -0.0538 0.5674 0.2640 0.193 Uiso 1 1 calc R . .
C11 C 0.297(2) 0.448(2) 0.1946(13) 0.115(8) Uani 1 1 d U . .
H11A H 0.2372 0.5290 0.2280 0.172 Uiso 1 1 calc R . .
H11B H 0.3677 0.4771 0.1463 0.172 Uiso 1 1 calc R . .
H11C H 0.3572 0.3793 0.2358 0.172 Uiso 1 1 calc R . .
C12 C 0.4032(17) 0.183(2) 0.0832(13) 0.117(8) Uani 1 1 d U . .
H12A H 0.4077 0.1074 0.0453 0.175 Uiso 1 1 calc R . .
H12B H 0.4441 0.1447 0.1404 0.175 Uiso 1 1 calc R . .
H12C H 0.4653 0.2419 0.0519 0.175 Uiso 1 1 calc R . .
C13 C 0.099(3) 0.144(3) 0.0013(11) 0.151(11) Uani 1 1 d U . .
H13A H -0.0073 0.1580 -0.0125 0.226 Uiso 1 1 calc R . .
H13B H 0.1355 0.0519 0.0307 0.226 Uiso 1 1 calc R . .
H13C H 0.1656 0.1518 -0.0547 0.226 Uiso 1 1 calc R . .
C14 C -0.197(2) 0.394(3) 0.0746(14) 0.150(12) Uani 1 1 d U . .
H14A H -0.2065 0.3235 0.0366 0.225 Uiso 1 1 calc R . .
H14B H -0.2251 0.4851 0.0422 0.225 Uiso 1 1 calc R . .
H14C H -0.2673 0.3955 0.1305 0.225 Uiso 1 1 calc R . .
O21 O 0.1773(10) 0.2482(10) 0.3318(6) 0.050(2) Uani 1 1 d U . .
O22 O 0.2707(13) 0.0760(13) 0.4541(7) 0.081(3) Uani 1 1 d U . .
O23 O 0.4549(10) 0.1693(14) 0.3504(8) 0.087(4) Uani 1 1 d U . .
C15 C 0.2648(15) 0.3345(18) 0.4693(9) 0.098(7) Uani 1 1 d DU . .
F21 F 0.320(5) 0.426(3) 0.415(3) 0.099(15) Uani 0.50 1 d PDU A 1
F22 F 0.340(5) 0.300(8) 0.543(3) 0.084(2) Uani 0.50 1 d PDU A 1
F23 F 0.115(3) 0.390(5) 0.495(3) 0.111(3) Uani 0.50 1 d PDU A 1
F21A F 0.249(5) 0.462(3) 0.428(3) 0.109(13) Uani 0.50 1 d PDU A 2
F22A F 0.389(4) 0.307(7) 0.517(3) 0.119(15) Uani 0.50 1 d PDU A 2
F23A F 0.139(3) 0.343(4) 0.529(2) 0.101(12) Uani 0.50 1 d PDU A 2
O31 O 0.2376(9) 0.0230(10) 0.2218(6) 0.053(2) Uani 1 1 d U B .
O32 O 0.274(7) -0.173(7) 0.126(4) 0.091(3) Uani 0.50 1 d PU B 1
O33 O 0.179(7) -0.205(7) 0.285(4) 0.100(3) Uani 0.50 1 d PU B 1
O32A O 0.322(8) -0.144(6) 0.106(4) 0.117(2) Uani 0.50 1 d PU B 2
O33A O 0.1569(19) -0.188(3) 0.249(3) 0.060(12) Uani 0.50 1 d PU B 2
C16 C 0.4524(18) -0.1992(15) 0.2543(12) 0.092(7) Uani 1 1 d DU B .
F31 F 0.478(4) -0.154(4) 0.3313(19) 0.100(19) Uani 0.50 1 d PDU B 1
F32 F 0.553(4) -0.163(4) 0.187(2) 0.075(15) Uani 0.50 1 d PDU B 1
F33 F 0.494(5) -0.3393(17) 0.261(2) 0.093(11) Uani 0.50 1 d PDU B 1
F31A F 0.401(3) -0.196(3) 0.3421(14) 0.137(13) Uani 0.50 1 d PDU B 2
F32A F 0.557(4) -0.130(4) 0.233(3) 0.085(2) Uani 0.50 1 d PDU B 2
F33A F 0.505(5) -0.329(2) 0.229(3) 0.129(2) Uani 0.50 1 d PDU B 2

loop_
_atom_site_aniso_label
_atom_site_aniso_U_11
_atom_site_aniso_U_22
_atom_site_aniso_U_33
_atom_site_aniso_U_23
_atom_site_aniso_U_13
_atom_site_aniso_U_12
Ta1 0.0385(3) 0.0485(4) 0.0506(4) -0.0021(3) -0.0040(2) -0.0199(2)
S1 0.0482(19) 0.055(3) 0.059(2) 0.0032(19) -0.0031(17) -0.0268(18)
S2 0.063(2) 0.049(3) 0.112(4) -0.018(3) -0.008(3) -0.013(2)
S3 0.0419(18) 0.056(3) 0.065(2) -0.005(2) -0.0090(17) -0.0220(18)
O1 0.060(6) 0.078(9) 0.075(7) -0.017(6) -0.019(5) -0.040(6)
O2 0.029(4) 0.047(6) 0.055(5) 0.014(4) 0.010(4) -0.013(4)
C1 0.092(12) 0.110(17) 0.060(10) -0.024(10) 0.015(9) -0.078(11)
C2 0.048(8) 0.057(11) 0.078(11) -0.001(8) -0.004(8) -0.027(7)
C3 0.076(11) 0.088(14) 0.055(9) -0.004(9) 0.015(9) -0.022(10)
C4 0.069(10) 0.085(15) 0.082(12) 0.007(11) 0.022(10) -0.015(10)
C5 0.088(11) 0.049(11) 0.065(10) 0.024(8) -0.008(9) -0.030(9)
C6 0.056(9) 0.074(13) 0.054(9) 0.004(8) -0.023(7) -0.029(8)
C7 0.072(10) 0.082(14) 0.056(10) 0.003(9) 0.022(9) -0.042(10)
C8 0.099(12) 0.056(11) 0.046(9) -0.018(8) 0.012(9) -0.037(10)
C9 0.058(9) 0.096(14) 0.062(10) 0.047(10) -0.025(8) -0.046(10)
C10 0.136(17) 0.050(13) 0.17(2) 0.015(13) 0.045(16) -0.017(13)
C11 0.144(17) 0.14(2) 0.112(15) 0.029(14) -0.052(14) -0.115(16)
C12 0.062(10) 0.118(19) 0.134(17) 0.037(14) 0.053(11) -0.007(11)
C13 0.27(3) 0.21(3) 0.034(9) -0.004(13) 0.010(13) -0.17(2)
C14 0.105(15) 0.21(3) 0.142(18) 0.128(19) -0.083(14) -0.065(17)
O21 0.057(5) 0.053(7) 0.050(5) -0.001(5) -0.013(4) -0.027(5)
O22 0.097(8) 0.079(9) 0.075(7) 0.028(6) -0.020(6) -0.044(7)
O23 0.037(5) 0.110(11) 0.120(9) -0.018(8) -0.003(6) -0.028(6)
C15 0.107(16) 0.12(2) 0.080(14) -0.023(14) -0.031(13) -0.030(15)
F21 0.130(4) 0.075(2) 0.103(3) -0.046(2) -0.037(2) -0.023(2)
F22 0.105(4) 0.099(4) 0.073(3) -0.009(3) -0.052(3) -0.050(4)
F23 0.098(3) 0.116(5) 0.092(4) -0.057(4) -0.053(3) 0.051(3)
F21A 0.133(3) 0.063(2) 0.123(2) -0.050(18) -0.002(2) -0.009(2)
F22A 0.12(2) 0.16(4) 0.11(2) -0.04(2) -0.06(2) -0.06(2)
F23A 0.12(3) 0.11(2) 0.074(18) -0.009(15) -0.010(17) -0.030(19)
O31 0.047(5) 0.038(6) 0.074(6) 0.004(5) 0.001(5) -0.017(4)
O32 0.103(4) 0.113(5) 0.081(4) -0.057(3) -0.031(4) -0.044(3)
O33 0.078(5) 0.096(5) 0.101(4) 0.054(3) 0.039(4) -0.023(4)
O32A 0.16(4) 0.09(3) 0.091(2) -0.035(19) 0.050(2) -0.040(3)
O33A 0.053(7) 0.024(13) 0.095(4) -0.020(17) 0.030(12) -0.011(8)
C16 0.083(13) 0.062(15) 0.14(2) 0.010(15) 0.000(15) -0.046(12)
F31 0.082(2) 0.108(4) 0.139(4) -0.038(3) -0.034(2) -0.052(2)
F32 0.071(17) 0.048(18) 0.107(4) -0.020(2) 0.034(2) -0.031(13)
F33 0.11(3) 0.022(13) 0.13(2) 0.004(12) -0.042(17) 0.010(15)
F31A 0.168(3) 0.095(2) 0.153(3) 0.019(19) -0.107(2) -0.012(2)
F32A 0.050(16) 0.095(3) 0.127(7) -0.036(4) -0.041(3) -0.024(16)
F33A 0.049(17) 0.08(3) 0.25(5) -0.06(3) 0.00(3) -0.012(19)

loop_
_atom_type_symbol
_atom_type_description
_atom_type_scat_dispersion_real
_atom_type_scat_dispersion_imag
_atom_type_scat_source
C C 0.0033 0.0016 'International Tables Vol C Tables 4.2.6.8 and 6.1.1.4'
H H 0.0000 0.0000 'International Tables Vol C Tables 4.2.6.8 and 6.1.1.4'
O O 0.0106 0.0060 'International Tables Vol C Tables 4.2.6.8 and 6.1.1.4'
F F 0.0171 0.0103 'International Tables Vol C Tables 4.2.6.8 and 6.1.1.4'
S S 0.1246 0.1234 'International Tables Vol C Tables 4.2.6.8 and 6.1.1.4'
Ta Ta -0.7052 6.5227 'International Tables Vol C Tables 4.2.6.8 and 6.1.1.4'

loop_
_geom_angle_atom_site_label_1
_geom_angle_atom_site_label_2
_geom_angle_atom_site_label_3
_geom_angle
O1 Ta1 O2 97.2(4)
O1 Ta1 O21 152.6(4)
O2 Ta1 O21 84.0(3)
O1 Ta1 O31 87.1(4)
O2 Ta1 O31 152.7(3)
O21 Ta1 O31 80.1(3)
O1 Ta1 C9 81.6(5)
O2 Ta1 C9 85.9(5)
O21 Ta1 C9 125.8(5)
O31 Ta1 C9 121.4(5)
O1 Ta1 C8 79.0(5)
O2 Ta1 C8 119.6(5)
O21 Ta1 C8 124.1(5)
O31 Ta1 C8 87.7(5)
C9 Ta1 C8 33.8(5)
O1 Ta1 C5 113.9(5)
O2 Ta1 C5 73.3(4)
O21 Ta1 C5 92.7(5)
O31 Ta1 C5 129.3(5)
C9 Ta1 C5 33.8(5)
C8 Ta1 C5 55.4(6)
O1 Ta1 C7 108.7(5)
O2 Ta1 C7 127.1(5)
O21 Ta1 C7 91.6(5)
O31 Ta1 C7 75.7(5)
C9 Ta1 C7 55.0(5)
C8 Ta1 C7 32.9(5)
C5 Ta1 C7 54.3(6)
O1 Ta1 C6 131.6(4)
O2 Ta1 C6 98.5(5)
O21 Ta1 C6 74.7(4)
O31 Ta1 C6 98.5(4)
C9 Ta1 C6 54.5(5)
C8 Ta1 C6 53.5(5)
C5 Ta1 C6 32.8(5)
C7 Ta1 C6 31.3(5)
O1 Ta1 S1 75.3(3)
O2 Ta1 S1 76.6(3)
O21 Ta1 S1 78.4(3)
O31 Ta1 S1 78.5(3)
C9 Ta1 S1 148.7(3)
C8 Ta1 S1 151.3(4)
C5 Ta1 S1 149.3(4)
C7 Ta1 S1 153.6(4)
C6 Ta1 S1 153.0(3)
C2 S1 C3 103.1(8)
C2 S1 Ta1 96.3(5)
C3 S1 Ta1 94.5(6)
O32 S2 O33A 97(4)
O32 S2 O31 121(3)
O33A S2 O31 114.5(12)
O32 S2 O32A 24(5)
O33A S2 O32A 121(3)
O31 S2 O32A 106(2)
O32 S2 O33 114(4)
O33A S2 O33 21(4)
O31 S2 O33 112(2)
O32A S2 O33 137(4)
O32 S2 C16 112(3)
O33A S2 C16 111.6(16)
O31 S2 C16 100.8(6)
O32A S2 C16 100(2)
O33 S2 C16 92(2)
O22 S3 O23 116.8(8)
O22 S3 O21 113.3(6)
O23 S3 O21 112.6(6)
O22 S3 C15 105.2(8)
O23 S3 C15 106.4(7)
O21 S3 C15 100.7(6)
C1 O1 Ta1 129.6(9)
C4 O2 Ta1 131.1(10)
O1 C1 C2 116.0(13)
C1 C2 S1 114.8(12)
C4 C3 S1 112.6(11)
O2 C4 C3 114.3(13)
C6 C5 C9 105.1(14)
C6 C5 C10 123.4(18)
C9 C5 C10 131.5(18)
C6 C5 Ta1 75.1(9)
C9 C5 Ta1 69.0(9)
C10 C5 Ta1 121.6(12)
C7 C6 C5 110.1(14)
C7 C6 C11 124.5(16)
C5 C6 C11 124.9(17)
C7 C6 Ta1 73.2(10)
C5 C6 Ta1 72.1(9)
C11 C6 Ta1 127.3(11)
C6 C7 C8 108.7(14)
C6 C7 C12 124.4(17)
C8 C7 C12 126.7(17)
C6 C7 Ta1 75.5(9)
C8 C7 Ta1 71.4(8)
C12 C7 Ta1 123.9(11)
C7 C8 C9 107.2(14)
C7 C8 C13 127.7(18)
C9 C8 C13 125.1(19)
C7 C8 Ta1 75.7(8)
C9 C8 Ta1 70.7(8)
C13 C8 Ta1 118.7(12)
C8 C9 C5 108.8(13)
C8 C9 C14 128(2)
C5 C9 C14 122.8(19)
C8 C9 Ta1 75.6(9)
C5 C9 Ta1 77.2(8)
C14 C9 Ta1 118.6(10)
S3 O21 Ta1 148.0(6)
F21 C15 F22 111(2)
F21 C15 F23A 134(3)
F22 C15 F23A 84(3)
F21 C15 F23 109.4(19)
F22 C15 F23 108.7(19)
F23A C15 F23 29(2)
F21 C15 F22A 90(4)
F22 C15 F22A 24(3)
F23A C15 F22A 107.7(19)
F23 C15 F22A 130(4)
F21 C15 F21A 28(2)
F22 C15 F21A 120(5)
F23A C15 F21A 106.5(18)
F23 C15 F21A 81(3)
F22A C15 F21A 108(2)
F21 C15 S3 102(2)
F22 C15 S3 113(3)
F23A C15 S3 112(2)
F23 C15 S3 113(2)
F22A C15 S3 106(3)
F21A C15 S3 117(2)
S2 O31 Ta1 139.6(6)
F32A C16 F33A 111.3(18)
F32A C16 F31A 111.9(19)
F33A C16 F31A 110.9(19)
F32A C16 F31 73(2)
F33A C16 F31 125(3)
F31A C16 F31 39.2(18)
F32A C16 F33 121(4)
F33A C16 F33 21(3)
F31A C16 F33 90(2)
F31 C16 F33 108.0(18)
F32A C16 F32 35(2)
F33A C16 F32 88(3)
F31A C16 F32 146(2)
F31 C16 F32 107.1(17)
F33 C16 F32 106.1(18)
F32A C16 S2 117(2)
F33A C16 S2 106(2)
F31A C16 S2 99.5(15)
F31 C16 S2 121.1(17)
F33 C16 S2 112(2)
F32 C16 S2 101(2)

loop_
_geom_bond_atom_site_label_1
_geom_bond_atom_site_label_2
_geom_bond_distance
Ta1 O1 1.915(9)
Ta1 O2 1.928(8)
Ta1 O21 2.126(8)
Ta1 O31 2.154(8)
Ta1 C9 2.385(14)
Ta1 C8 2.448(14)
Ta1 C5 2.492(16)
Ta1 C7 2.503(14)
Ta1 C6 2.531(16)
Ta1 S1 2.686(4)
S1 C2 1.773(14)
S1 C3 1.807(15)
S2 O32 1.29(5)
S2 O33A 1.34(2)
S2 O31 1.476(10)
S2 O32A 1.50(6)
S2 O33 1.57(5)
S2 C16 1.795(17)
S3 O22 1.411(11)
S3 O23 1.416(10)
S3 O21 1.486(8)
S3 C15 1.814(19)
O1 C1 1.389(17)
O2 C4 1.409(16)
C1 C2 1.45(2)
C3 C4 1.46(2)
C5 C6 1.42(2)
C5 C9 1.42(2)
C5 C10 1.50(2)
C6 C7 1.36(2)
C6 C11 1.50(2)
C7 C8 1.40(2)
C7 C12 1.51(2)
C8 C9 1.40(2)
C8 C13 1.50(2)
C9 C14 1.52(2)
C15 F21 1.30(2)
C15 F22 1.31(2)
C15 F23A 1.31(2)
C15 F23 1.31(2)
C15 F22A 1.32(2)
C15 F21A 1.33(2)
C16 F32A 1.292(19)
C16 F33A 1.31(2)
C16 F31A 1.307(19)
C16 F31 1.314(19)
C16 F33 1.328(19)
C16 F32 1.343(19)
